data_1560501
loop_
_publ_author_name
'Huang, Qiu-Hong'
'Zhou, Qian-Yi'
'Yang, Chen'
'Chen, Li'
'Cheng, Jin-Pei'
'Li, Xin'

_publ_section_title
;
 Access to P-stereogenic compounds via desymmetrizing enantioselective
 bromination
;
_journal_issue 12
_journal_name_full 'Chemical Science'
_journal_page_first 4582
_journal_page_last 4587
_journal_paper_doi 10.1039/D0SC07008D
_journal_volume 12
_journal_year 2021
_chemical_absolute_configuration ad
_chemical_formula_moiety 'C28 H36 Br O3 P'
_chemical_formula_sum 'C28 H36 Br O3 P'
_chemical_formula_weight 531.45
_space_group_crystal_system orthorhombic
_space_group_IT_number 19
_space_group_name_Hall 'P 2ac 2ab'
_space_group_name_H-M_alt 'P 21 21 21'
_atom_sites_solution_hydrogens geom
_atom_sites_solution_primary direct
_audit_creation_date 2020-10-15
_audit_creation_method
;
Olex2 1.2
(compiled 2018.05.29 svn.r3508 for OlexSys, GUI svn.r5506)
;
_audit_update_record
;
2020-10-28 deposited with the CCDC.	2021-02-19 downloaded from the CCDC.
;
_cell_angle_alpha 90
_cell_angle_beta 90
_cell_angle_gamma 90
_cell_formula_units_Z 4
_cell_length_a 9.15691(7)
_cell_length_b 16.71291(19)
_cell_length_c 17.53844(17)
_cell_measurement_reflns_used 13445
_cell_measurement_temperature 294.15
_cell_measurement_theta_max 78.8840
_cell_measurement_theta_min 5.0310
_cell_volume 2684.06(5)
_computing_cell_refinement 'CrysAlisPro 1.171.39.46 (Rigaku OD, 2018)'
_computing_data_collection 'CrysAlisPro 1.171.39.46 (Rigaku OD, 2018)'
_computing_data_reduction 'CrysAlisPro 1.171.39.46 (Rigaku OD, 2018)'
_computing_molecular_graphics 'Olex2 (Dolomanov et al., 2009)'
_computing_publication_material 'Olex2 (Dolomanov et al., 2009)'
_computing_structure_refinement 'ShelXL (Sheldrick, 2015)'
_computing_structure_solution 'ShelXS (Sheldrick, 2008)'
_diffrn_ambient_temperature 294.15
_diffrn_detector 'CCD plate'
_diffrn_measured_fraction_theta_full 1.000
_diffrn_measured_fraction_theta_max 0.985
_diffrn_measurement_details
;
List of Runs (angles in degrees, time in seconds):

  # Type    Start    End  Width  t~exp~   \w     \q     \k     \f   Frames
#--------------------------------------------------------------------------
  1  \w    -84.00  39.00   0.50    0.50    --    5.00 -32.00 -32.00  246
  2  \w    -29.00  94.00   0.50    0.50    --    5.00  32.00 127.00  246
  3  \w   -139.00 -15.00   0.50    0.50    --  -49.60 -32.00 -32.00  248
  4  \w   -166.00-114.00   0.50    2.00    -- -110.00 -32.00 -32.00  104
  5  \w   -107.00 -82.00   0.50    2.00    -- -110.00  32.00 127.00   50
  6  \w    -80.00  40.00   0.50    0.50    --  -49.60  38.00-120.00  240
  7  \w    -57.00 -20.00   0.50    0.50    --  -49.60 -57.00-180.00   74
  8  \w    -99.00 -60.00   0.50    0.50    --  -49.60 -57.00-180.00   78
  9  \w   -154.00 -81.00   0.50    2.00    -- -110.00 -57.00 -30.00  146
 10  \w    -80.00 -52.00   0.50    2.00    -- -110.00  38.00   0.00   56
 11  \w   -118.00 -46.00   0.50    2.00    -- -110.00  72.00 -90.00  144
 12  \w   -129.00 -91.00   0.50    2.00    -- -110.00 -57.00  60.00   76
 13  \w   -196.00-136.00   0.50    2.00    -- -110.00 -57.00  60.00  120
 14  \w   -115.00 -89.00   0.50    2.00    -- -110.00  38.00   0.00   52
 15  \w   -139.00 -24.00   0.50    2.00    -- -110.00  57.00  90.00  230
 16  \w   -138.00 -38.00   0.50    2.00    -- -110.00  57.00 -30.00  200
;
_diffrn_measurement_device 'four-circle diffractometer'
_diffrn_measurement_device_type 'XtaLAB AFC12 (RCD3): Kappa single'
_diffrn_measurement_method '\w scans'
_diffrn_orient_matrix_type 'CrysAlisPro convention (1999,Acta A55,543-557)'
_diffrn_orient_matrix_UB_11 -0.1120509000
_diffrn_orient_matrix_UB_12 0.0638006000
_diffrn_orient_matrix_UB_13 -0.0246247000
_diffrn_orient_matrix_UB_21 -0.1049749000
_diffrn_orient_matrix_UB_22 -0.0665590000
_diffrn_orient_matrix_UB_23 -0.0264323000
_diffrn_orient_matrix_UB_31 -0.0688394000
_diffrn_orient_matrix_UB_32 -0.0023536000
_diffrn_orient_matrix_UB_33 0.0799981000
_diffrn_radiation_monochromator mirror
_diffrn_radiation_probe x-ray
_diffrn_radiation_type CuK\a
_diffrn_radiation_wavelength 1.54184
_diffrn_reflns_av_R_equivalents 0.0356
_diffrn_reflns_av_unetI/netI 0.0220
_diffrn_reflns_Laue_measured_fraction_full 1.000
_diffrn_reflns_Laue_measured_fraction_max 0.985
_diffrn_reflns_limit_h_max 11
_diffrn_reflns_limit_h_min -11
_diffrn_reflns_limit_k_max 20
_diffrn_reflns_limit_k_min -21
_diffrn_reflns_limit_l_max 22
_diffrn_reflns_limit_l_min -17
_diffrn_reflns_number 19439
_diffrn_reflns_point_group_measured_fraction_full 0.989
_diffrn_reflns_point_group_measured_fraction_max 0.955
_diffrn_reflns_theta_full 67.684
_diffrn_reflns_theta_max 79.270
_diffrn_reflns_theta_min 3.653
_diffrn_source 'Rotating-anode X-ray tube'
_diffrn_source_type 'Rigaku (Cu) X-ray Source'
_exptl_absorpt_coefficient_mu 2.851
_exptl_absorpt_correction_T_max 1.00000
_exptl_absorpt_correction_T_min 0.58020
_exptl_absorpt_correction_type multi-scan
_exptl_absorpt_process_details 'CrysAlisPro 1.171.39.46 (Rigaku Oxford Diffraction, 2018)'
_exptl_crystal_colour colourless
_exptl_crystal_colour_primary colourless
_exptl_crystal_density_diffrn 1.315
_exptl_crystal_description block
_exptl_crystal_F_000 1112
_exptl_crystal_size_max 0.18
_exptl_crystal_size_mid 0.16
_exptl_crystal_size_min 0.14
_refine_diff_density_max 0.457
_refine_diff_density_min -0.189
_refine_diff_density_rms 0.036
_refine_ls_abs_structure_details
;
 Flack x determined using 2030 quotients [(I+)-(I-)]/[(I+)+(I-)]
 (Parsons, Flack and Wagner, Acta Cryst. B69 (2013) 249-259).
;
_refine_ls_abs_structure_Flack -0.031(12)
_refine_ls_extinction_coef 0.00050(16)
_refine_ls_extinction_expression Fc^*^=kFc[1+0.001xFc^2^\l^3^/sin(2\q)]^-1/4^
_refine_ls_extinction_method 'SHELXL-2018/3 (Sheldrick 2018)'
_refine_ls_goodness_of_fit_ref 1.039
_refine_ls_hydrogen_treatment constr
_refine_ls_matrix_type full
_refine_ls_number_parameters 315
_refine_ls_number_reflns 5564
_refine_ls_number_restraints 12
_refine_ls_restrained_S_all 1.040
_refine_ls_R_factor_all 0.0398
_refine_ls_R_factor_gt 0.0381
_refine_ls_shift/su_max 0.000
_refine_ls_shift/su_mean 0.000
_refine_ls_structure_factor_coef Fsqd
_refine_ls_weighting_details 'w=1/[\s^2^(Fo^2^)+(0.0568P)^2^+0.5219P] where P=(Fo^2^+2Fc^2^)/3'
_refine_ls_weighting_scheme calc
_refine_ls_wR_factor_gt 0.1076
_refine_ls_wR_factor_ref 0.1094
_reflns_Friedel_coverage 0.718
_reflns_Friedel_fraction_full 0.976
_reflns_Friedel_fraction_max 0.915
_reflns_number_gt 5215
_reflns_number_total 5564
_reflns_threshold_expression 'I > 2\s(I)'
_cod_data_source_file d0sc07008d2.cif
_cod_data_source_block p20201015a1
_cod_depositor_comments 'Adding full bibliography for 1560501.cif.'
_cod_database_code 1560501
_shelx_shelxl_version_number 2018/3
_shelx_space_group_comment
;
The symmetry employed for this shelxl refinement is uniquely defined
by the following loop, which should always be used as a source of
symmetry information in preference to the above space-group names.
They are only intended as comments.
;
_shelx_estimated_absorpt_t_max 0.691
_shelx_estimated_absorpt_t_min 0.628
_reflns_odcompleteness_completeness 99.90
_reflns_odcompleteness_iscentric 1
_reflns_odcompleteness_theta 74.33
_olex2_refinement_description
;
1. Fixed Uiso
 At 1.2 times of:
  All C(H) groups, All C(H,H) groups
 At 1.5 times of:
  All C(H,H,H) groups, All O(H) groups
2. Uiso/Uaniso restraints and constraints
Uanis(Br1) \\sim Ueq, Uanis(Br1A) \\sim Ueq: with sigma of 0.01 and sigma for
terminal atoms of 0.02
3. Others
 Sof(H22)=Sof(Br1A)=1-FVAR(1)
 Sof(H13)=Sof(Br1)=FVAR(1)
4.a Ternary CH refined with riding coordinates:
 C3(H3A), C5(H5), C8(H8), C17(H17), C26(H26)
4.b Secondary CH2 refined with riding coordinates:
 C2(H2A,H2B), C4(H4A,H4B), C6(H6A,H6B), C7(H7A,H7B), C9(H9A,H9B), C10(H10A,H10B)
4.c Aromatic/amide H refined with riding coordinates:
 C13(H13), C14(H14), C16(H16), C22(H22), C23(H23), C25(H25)
4.d Idealised Me refined as rotating group:
 C18(H18A,H18B,H18C), C19(H19A,H19B,H19C), C27(H27A,H27B,H27C), C28(H28A,H28B,
 H28C)
4.e Idealised tetrahedral OH refined as rotating group:
 O2(H2), O3(H3)
;
_olex2_submission_special_instructions 'No special instructions were received'
_oxdiff_exptl_absorpt_empirical_details
;
Empirical correction (ABSPACK) includes:
- Absorption correction using spherical harmonics
- Frame scaling
;
_oxdiff_exptl_absorpt_empirical_full_max 1.724
_oxdiff_exptl_absorpt_empirical_full_min 0.738

loop_
_space_group_symop_operation_xyz
'x, y, z'
'-x+1/2, -y, z+1/2'
'-x, y+1/2, -z+1/2'
'x+1/2, -y+1/2, -z'

loop_
_atom_site_label
_atom_site_type_symbol
_atom_site_fract_x
_atom_site_fract_y
_atom_site_fract_z
_atom_site_U_iso_or_equiv
_atom_site_adp_type
_atom_site_occupancy
_atom_site_site_symmetry_order
_atom_site_calc_flag
_atom_site_refinement_flags_posn
_atom_site_refinement_flags_adp
_atom_site_refinement_flags_occupancy
_atom_site_disorder_assembly
_atom_site_disorder_group
P1 P -0.06452(9) -0.42733(6) -0.31453(5) 0.0628(2) Uani 1 1 d . . . . .
O1 O -0.1899(3) -0.4351(2) -0.37036(16) 0.0841(8) Uani 1 1 d . . . . .
O2 O -0.1346(5) -0.5847(3) -0.3978(2) 0.1131(13) Uani 1 1 d . . . . .
H2 H -0.176308 -0.541692 -0.392479 0.170 Uiso 1 1 calc GR . . . .
O3 O -0.3708(3) -0.3636(2) -0.27664(17) 0.0856(8) Uani 1 1 d . . . . .
H3 H -0.334380 -0.383509 -0.314924 0.128 Uiso 1 1 calc GR . . . .
C1 C 0.0531(4) -0.3436(2) -0.34243(16) 0.0600(7) Uani 1 1 d . . . . .
C2 C 0.1445(5) -0.3685(3) -0.4126(2) 0.0799(10) Uani 1 1 d . . . . .
H2A H 0.210062 -0.411799 -0.398854 0.096 Uiso 1 1 calc R . . . .
H2B H 0.080431 -0.387383 -0.452804 0.096 Uiso 1 1 calc R . . . .
C3 C 0.2324(5) -0.2970(3) -0.4408(3) 0.0883(13) Uani 1 1 d . . . . .
H3A H 0.290598 -0.313350 -0.485029 0.106 Uiso 1 1 calc R . . . .
C4 C 0.1326(6) -0.2301(3) -0.4638(3) 0.0949(14) Uani 1 1 d . . . . .
H4A H 0.069078 -0.247759 -0.504752 0.114 Uiso 1 1 calc R . . . .
H4B H 0.189693 -0.185188 -0.482186 0.114 Uiso 1 1 calc R . . . .
C5 C 0.0424(6) -0.2046(3) -0.3966(3) 0.0876(12) Uani 1 1 d . . . . .
H5 H -0.023002 -0.161036 -0.411922 0.105 Uiso 1 1 calc R . . . .
C6 C -0.0486(4) -0.2748(3) -0.3665(3) 0.0796(10) Uani 1 1 d . . . . .
H6A H -0.114819 -0.293226 -0.405995 0.095 Uiso 1 1 calc R . . . .
H6B H -0.106399 -0.257515 -0.323222 0.095 Uiso 1 1 calc R . . . .
C7 C 0.1556(5) -0.3132(3) -0.2797(2) 0.0767(10) Uani 1 1 d . . . . .
H7A H 0.099069 -0.297016 -0.235572 0.092 Uiso 1 1 calc R . . . .
H7B H 0.221312 -0.355770 -0.264249 0.092 Uiso 1 1 calc R . . . .
C8 C 0.2438(6) -0.2421(3) -0.3095(3) 0.0880(12) Uani 1 1 d . . . . .
H8 H 0.308946 -0.222967 -0.269131 0.106 Uiso 1 1 calc R . . . .
C9 C 0.3350(5) -0.2686(3) -0.3778(3) 0.0971(14) Uani 1 1 d . . . . .
H9A H 0.400090 -0.311617 -0.362963 0.116 Uiso 1 1 calc R . . . .
H9B H 0.393705 -0.224201 -0.395998 0.116 Uiso 1 1 calc R . . . .
C10 C 0.1433(7) -0.1753(3) -0.3332(3) 0.0969(14) Uani 1 1 d . . . . .
H10A H 0.200326 -0.130138 -0.351251 0.116 Uiso 1 1 calc R . . . .
H10B H 0.085845 -0.157773 -0.289879 0.116 Uiso 1 1 calc R . . . .
C11 C 0.0383(5) -0.5189(2) -0.31271(19) 0.0684(8) Uani 1 1 d . . . . .
C12 C -0.0091(6) -0.5850(3) -0.3559(2) 0.0841(12) Uani 1 1 d . . . . .
C13 C 0.0724(8) -0.6537(3) -0.3563(3) 0.0977(15) Uani 1 1 d . . . . .
H13 H 0.041739 -0.697117 -0.385397 0.117 Uiso 0.8949(18) 1 calc R . P A 1
C14 C 0.1985(7) -0.6596(3) -0.3143(3) 0.0954(16) Uani 1 1 d . . . . .
H14 H 0.251395 -0.707082 -0.315660 0.114 Uiso 1 1 calc R . . . .
C15 C 0.2487(5) -0.5972(2) -0.2704(2) 0.0793(11) Uani 1 1 d . . . . .
C16 C 0.1674(5) -0.5275(2) -0.2712(2) 0.0711(9) Uani 1 1 d . . . . .
H16 H 0.200320 -0.484224 -0.242600 0.085 Uiso 1 1 calc R . . . .
C17 C 0.3901(6) -0.6036(3) -0.2263(3) 0.0962(15) Uani 1 1 d . . . . .
H17 H 0.412480 -0.660863 -0.224110 0.115 Uiso 1 1 calc R . . . .
C18 C 0.5159(9) -0.5657(5) -0.2686(5) 0.141(3) Uani 1 1 d . . . . .
H18A H 0.532975 -0.594439 -0.315156 0.212 Uiso 1 1 calc GR . . . .
H18B H 0.601987 -0.567645 -0.237442 0.212 Uiso 1 1 calc GR . . . .
H18C H 0.492635 -0.511033 -0.280100 0.212 Uiso 1 1 calc GR . . . .
C19 C 0.3766(9) -0.5772(5) -0.1454(4) 0.140(3) Uani 1 1 d . . . . .
H19A H 0.373477 -0.519843 -0.143371 0.211 Uiso 1 1 calc GR . . . .
H19B H 0.459196 -0.596144 -0.116913 0.211 Uiso 1 1 calc GR . . . .
H19C H 0.288579 -0.598687 -0.123880 0.211 Uiso 1 1 calc GR . . . .
C20 C -0.1408(4) -0.4069(2) -0.22135(19) 0.0617(7) Uani 1 1 d . . . . .
C21 C -0.2832(4) -0.3780(2) -0.2155(2) 0.0636(8) Uani 1 1 d . . . . .
C22 C -0.3384(4) -0.3625(2) -0.1428(2) 0.0693(8) Uani 1 1 d . . . . .
H22 H -0.433736 -0.344014 -0.138023 0.083 Uiso 0.1051(18) 1 calc R . P A 2
C23 C -0.2574(5) -0.3733(2) -0.0793(2) 0.0707(9) Uani 1 1 d . . . . .
H23 H -0.297750 -0.361314 -0.031978 0.085 Uiso 1 1 calc R . . . .
C24 C -0.1154(4) -0.4021(2) -0.0830(2) 0.0667(8) Uani 1 1 d . . . . .
C25 C -0.0607(4) -0.4192(2) -0.15439(18) 0.0667(8) Uani 1 1 d . . . . .
H25 H 0.033331 -0.439777 -0.158218 0.080 Uiso 1 1 calc R . . . .
C26 C -0.0259(6) -0.4125(3) -0.0113(2) 0.0871(12) Uani 1 1 d . . . . .
H26 H -0.083412 -0.390951 0.031161 0.105 Uiso 1 1 calc R . . . .
C27 C 0.1142(9) -0.3649(7) -0.0154(4) 0.176(5) Uani 1 1 d . . . . .
H27A H 0.161534 -0.374842 -0.063287 0.264 Uiso 1 1 calc GR . . . .
H27B H 0.177686 -0.380652 0.025527 0.264 Uiso 1 1 calc GR . . . .
H27C H 0.092467 -0.308875 -0.010964 0.264 Uiso 1 1 calc GR . . . .
C28 C 0.0007(12) -0.4990(5) 0.0051(4) 0.151(3) Uani 1 1 d . . . . .
H28A H -0.090662 -0.527085 0.005622 0.226 Uiso 1 1 calc GR . . . .
H28B H 0.047409 -0.504292 0.053802 0.226 Uiso 1 1 calc GR . . . .
H28C H 0.062616 -0.521077 -0.033781 0.226 Uiso 1 1 calc GR . . . .
Br1 Br -0.53153(5) -0.32252(4) -0.13450(4) 0.0989(2) Uani 0.8949(18) 1 d . U P A 1
Br1A Br -0.0133(8) -0.7252(2) -0.4149(3) 0.099(2) Uani 0.1051(18) 1 d . U P A 2

loop_
_atom_site_aniso_label
_atom_site_aniso_U_11
_atom_site_aniso_U_22
_atom_site_aniso_U_33
_atom_site_aniso_U_23
_atom_site_aniso_U_13
_atom_site_aniso_U_12
P1 0.0556(4) 0.0850(5) 0.0476(3) -0.0047(4) -0.0082(3) -0.0027(4)
O1 0.0701(15) 0.119(2) 0.0629(14) -0.0083(15) -0.0183(13) -0.0081(15)
O2 0.124(3) 0.125(3) 0.090(2) -0.037(2) -0.021(2) -0.028(2)
O3 0.0604(15) 0.116(2) 0.0805(17) 0.0079(17) -0.0138(14) 0.0071(15)
C1 0.0533(16) 0.081(2) 0.0456(13) 0.0001(13) -0.0035(12) 0.0060(15)
C2 0.079(3) 0.099(3) 0.062(2) -0.0079(19) 0.0110(19) 0.003(2)
C3 0.079(3) 0.116(3) 0.070(2) 0.002(2) 0.024(2) 0.004(2)
C4 0.093(3) 0.126(4) 0.066(2) 0.024(2) -0.003(2) -0.011(3)
C5 0.071(2) 0.093(3) 0.099(3) 0.025(2) 0.004(2) 0.010(2)
C6 0.061(2) 0.097(3) 0.080(2) 0.014(2) 0.006(2) 0.0097(19)
C7 0.081(2) 0.094(3) 0.0552(18) 0.0050(18) -0.0152(17) -0.015(2)
C8 0.089(3) 0.100(3) 0.075(2) 0.011(2) -0.020(2) -0.024(2)
C9 0.060(2) 0.115(3) 0.117(4) 0.022(3) 0.009(2) -0.006(2)
C10 0.119(4) 0.084(3) 0.088(3) 0.000(2) 0.023(3) -0.007(3)
C11 0.076(2) 0.079(2) 0.0505(15) -0.0062(15) 0.0028(17) -0.0059(18)
C12 0.104(3) 0.089(3) 0.0590(18) -0.0129(18) 0.012(2) -0.020(2)
C13 0.137(5) 0.077(2) 0.080(3) -0.016(2) 0.022(3) -0.017(3)
C14 0.133(5) 0.066(2) 0.087(3) 0.002(2) 0.040(3) 0.009(2)
C15 0.090(3) 0.076(2) 0.072(2) 0.0105(18) 0.019(2) 0.012(2)
C16 0.077(2) 0.073(2) 0.0630(19) -0.0038(17) 0.0000(18) 0.0050(18)
C17 0.101(3) 0.091(3) 0.097(3) 0.020(2) 0.013(3) 0.033(3)
C18 0.106(5) 0.162(6) 0.155(6) 0.052(5) -0.006(5) -0.012(5)
C19 0.129(5) 0.195(7) 0.097(4) 0.003(5) -0.022(4) 0.049(5)
C20 0.0525(16) 0.0764(19) 0.0562(16) 0.0010(15) -0.0050(13) -0.0056(15)
C21 0.0505(17) 0.0734(19) 0.0671(18) 0.0051(15) -0.0058(15) -0.0028(15)
C22 0.0522(16) 0.0738(19) 0.082(2) 0.0033(18) 0.0073(17) -0.0003(15)
C23 0.067(2) 0.082(2) 0.0630(19) 0.0009(17) 0.0123(17) -0.0040(18)
C24 0.064(2) 0.082(2) 0.0544(16) -0.0007(15) 0.0026(14) 0.0023(17)
C25 0.0544(17) 0.091(2) 0.0547(15) -0.0009(15) -0.0054(14) 0.0054(17)
C26 0.087(3) 0.122(4) 0.0525(17) -0.0021(19) 0.0016(19) 0.020(3)
C27 0.120(5) 0.311(13) 0.097(4) 0.001(6) -0.041(4) -0.070(7)
C28 0.206(9) 0.155(6) 0.092(4) -0.004(4) -0.036(5) 0.063(6)
Br1 0.0551(3) 0.1319(5) 0.1096(4) 0.0017(4) 0.0104(3) 0.0174(3)
Br1A 0.161(5) 0.053(2) 0.082(3) -0.0092(16) -0.016(3) 0.015(2)

loop_
_atom_type_symbol
_atom_type_description
_atom_type_scat_dispersion_real
_atom_type_scat_dispersion_imag
_atom_type_scat_source
C C 0.0181 0.0091 'International Tables Vol C Tables 4.2.6.8 and 6.1.1.4'
H H 0.0000 0.0000 'International Tables Vol C Tables 4.2.6.8 and 6.1.1.4'
Br Br -0.6763 1.2805 'International Tables Vol C Tables 4.2.6.8 and 6.1.1.4'
O O 0.0492 0.0322 'International Tables Vol C Tables 4.2.6.8 and 6.1.1.4'
P P 0.2955 0.4335 'International Tables Vol C Tables 4.2.6.8 and 6.1.1.4'

loop_
_geom_angle_atom_site_label_1
_geom_angle_atom_site_label_2
_geom_angle_atom_site_label_3
_geom_angle
_geom_angle_site_symmetry_1
_geom_angle_site_symmetry_3
_geom_angle_publ_flag
O1 P1 C1 109.78(16) . . ?
O1 P1 C11 109.60(18) . . ?
O1 P1 C20 107.91(17) . . ?
C11 P1 C1 110.34(17) . . ?
C11 P1 C20 110.29(16) . . ?
C20 P1 C1 108.89(16) . . ?
C12 O2 H2 109.5 . . ?
C21 O3 H3 109.5 . . ?
C2 C1 P1 108.9(3) . . ?
C6 C1 P1 106.8(2) . . ?
C6 C1 C2 108.1(3) . . ?
C7 C1 P1 114.9(2) . . ?
C7 C1 C2 109.2(3) . . ?
C7 C1 C6 108.7(3) . . ?
C1 C2 H2A 109.8 . . ?
C1 C2 H2B 109.8 . . ?
H2A C2 H2B 108.2 . . ?
C3 C2 C1 109.4(4) . . ?
C3 C2 H2A 109.8 . . ?
C3 C2 H2B 109.8 . . ?
C2 C3 H3A 109.0 . . ?
C2 C3 C9 109.6(4) . . ?
C4 C3 C2 110.5(4) . . ?
C4 C3 H3A 109.0 . . ?
C4 C3 C9 109.7(4) . . ?
C9 C3 H3A 109.0 . . ?
C3 C4 H4A 109.7 . . ?
C3 C4 H4B 109.7 . . ?
C3 C4 C5 109.6(4) . . ?
H4A C4 H4B 108.2 . . ?
C5 C4 H4A 109.7 . . ?
C5 C4 H4B 109.7 . . ?
C4 C5 H5 109.3 . . ?
C4 C5 C6 110.6(4) . . ?
C4 C5 C10 109.2(4) . . ?
C6 C5 H5 109.3 . . ?
C10 C5 H5 109.3 . . ?
C10 C5 C6 109.0(4) . . ?
C1 C6 H6A 109.7 . . ?
C1 C6 H6B 109.7 . . ?
C5 C6 C1 109.7(3) . . ?
C5 C6 H6A 109.7 . . ?
C5 C6 H6B 109.7 . . ?
H6A C6 H6B 108.2 . . ?
C1 C7 H7A 109.8 . . ?
C1 C7 H7B 109.8 . . ?
H7A C7 H7B 108.2 . . ?
C8 C7 C1 109.6(3) . . ?
C8 C7 H7A 109.8 . . ?
C8 C7 H7B 109.8 . . ?
C7 C8 H8 109.2 . . ?
C9 C8 C7 109.4(4) . . ?
C9 C8 H8 109.2 . . ?
C10 C8 C7 110.4(4) . . ?
C10 C8 H8 109.2 . . ?
C10 C8 C9 109.4(4) . . ?
C3 C9 H9A 109.9 . . ?
C3 C9 H9B 109.9 . . ?
C8 C9 C3 108.8(4) . . ?
C8 C9 H9A 109.9 . . ?
C8 C9 H9B 109.9 . . ?
H9A C9 H9B 108.3 . . ?
C5 C10 H10A 109.8 . . ?
C5 C10 H10B 109.8 . . ?
C8 C10 C5 109.4(4) . . ?
C8 C10 H10A 109.8 . . ?
C8 C10 H10B 109.8 . . ?
H10A C10 H10B 108.2 . . ?
C12 C11 P1 119.8(3) . . ?
C16 C11 P1 122.7(3) . . ?
C16 C11 C12 117.5(4) . . ?
O2 C12 C11 123.2(4) . . ?
O2 C12 C13 117.3(4) . . ?
C13 C12 C11 119.5(5) . . ?
C12 C13 H13 119.5 . . ?
C12 C13 C14 121.0(4) . . ?
C12 C13 Br1A 109.2(5) . . ?
C14 C13 H13 119.5 . . ?
C14 C13 Br1A 129.7(5) . . ?
C13 C14 H14 119.1 . . ?
C13 C14 C15 121.8(4) . . ?
C15 C14 H14 119.1 . . ?
C14 C15 C16 116.9(5) . . ?
C14 C15 C17 121.3(5) . . ?
C16 C15 C17 121.8(4) . . ?
C11 C16 H16 118.4 . . ?
C15 C16 C11 123.2(4) . . ?
C15 C16 H16 118.4 . . ?
C15 C17 H17 105.6 . . ?
C18 C17 C15 111.9(4) . . ?
C18 C17 H17 105.6 . . ?
C19 C17 C15 113.3(5) . . ?
C19 C17 H17 105.6 . . ?
C19 C17 C18 114.0(7) . . ?
C17 C18 H18A 109.5 . . ?
C17 C18 H18B 109.5 . . ?
C17 C18 H18C 109.5 . . ?
H18A C18 H18B 109.5 . . ?
H18A C18 H18C 109.5 . . ?
H18B C18 H18C 109.5 . . ?
C17 C19 H19A 109.5 . . ?
C17 C19 H19B 109.5 . . ?
C17 C19 H19C 109.5 . . ?
H19A C19 H19B 109.5 . . ?
H19A C19 H19C 109.5 . . ?
H19B C19 H19C 109.5 . . ?
C21 C20 P1 119.5(3) . . ?
C21 C20 C25 118.6(3) . . ?
C25 C20 P1 121.9(3) . . ?
O3 C21 C20 123.8(3) . . ?
O3 C21 C22 118.2(3) . . ?
C20 C21 C22 118.0(3) . . ?
C21 C22 H22 119.0 . . ?
C21 C22 Br1 118.3(3) . . ?
C23 C22 C21 122.0(3) . . ?
C23 C22 H22 119.0 . . ?
C23 C22 Br1 119.7(3) . . ?
C22 C23 H23 119.3 . . ?
C22 C23 C24 121.4(3) . . ?
C24 C23 H23 119.3 . . ?
C23 C24 C26 120.5(3) . . ?
C25 C24 C23 117.1(3) . . ?
C25 C24 C26 122.4(3) . . ?
C20 C25 H25 118.6 . . ?
C24 C25 C20 122.8(3) . . ?
C24 C25 H25 118.6 . . ?
C24 C26 H26 107.4 . . ?
C27 C26 C24 111.1(4) . . ?
C27 C26 H26 107.4 . . ?
C28 C26 C24 111.1(4) . . ?
C28 C26 H26 107.4 . . ?
C28 C26 C27 112.3(7) . . ?
C26 C27 H27A 109.5 . . ?
C26 C27 H27B 109.5 . . ?
C26 C27 H27C 109.5 . . ?
H27A C27 H27B 109.5 . . ?
H27A C27 H27C 109.5 . . ?
H27B C27 H27C 109.5 . . ?
C26 C28 H28A 109.5 . . ?
C26 C28 H28B 109.5 . . ?
C26 C28 H28C 109.5 . . ?
H28A C28 H28B 109.5 . . ?
H28A C28 H28C 109.5 . . ?
H28B C28 H28C 109.5 . . ?

loop_
_geom_bond_atom_site_label_1
_geom_bond_atom_site_label_2
_geom_bond_distance
_geom_bond_site_symmetry_2
_geom_bond_publ_flag
P1 O1 1.515(3) . ?
P1 C1 1.833(4) . ?
P1 C11 1.797(4) . ?
P1 C20 1.810(4) . ?
O2 H2 0.8200 . ?
O2 C12 1.363(6) . ?
O3 H3 0.8200 . ?
O3 C21 1.360(4) . ?
C1 C2 1.546(5) . ?
C1 C6 1.538(5) . ?
C1 C7 1.533(5) . ?
C2 H2A 0.9700 . ?
C2 H2B 0.9700 . ?
C2 C3 1.523(7) . ?
C3 H3A 0.9800 . ?
C3 C4 1.500(7) . ?
C3 C9 1.526(8) . ?
C4 H4A 0.9700 . ?
C4 H4B 0.9700 . ?
C4 C5 1.502(7) . ?
C5 H5 0.9800 . ?
C5 C6 1.533(6) . ?
C5 C10 1.526(8) . ?
C6 H6A 0.9700 . ?
C6 H6B 0.9700 . ?
C7 H7A 0.9700 . ?
C7 H7B 0.9700 . ?
C7 C8 1.528(6) . ?
C8 H8 0.9800 . ?
C8 C9 1.525(8) . ?
C8 C10 1.506(8) . ?
C9 H9A 0.9700 . ?
C9 H9B 0.9700 . ?
C10 H10A 0.9700 . ?
C10 H10B 0.9700 . ?
C11 C12 1.408(5) . ?
C11 C16 1.397(6) . ?
C12 C13 1.371(7) . ?
C13 H13 0.9300 . ?
C13 C14 1.373(8) . ?
C13 Br1A 1.760(7) . ?
C14 H14 0.9300 . ?
C14 C15 1.377(7) . ?
C15 C16 1.382(6) . ?
C15 C17 1.511(7) . ?
C16 H16 0.9300 . ?
C17 H17 0.9800 . ?
C17 C18 1.509(9) . ?
C17 C19 1.490(8) . ?
C18 H18A 0.9600 . ?
C18 H18B 0.9600 . ?
C18 H18C 0.9600 . ?
C19 H19A 0.9600 . ?
C19 H19B 0.9600 . ?
C19 H19C 0.9600 . ?
C20 C21 1.394(5) . ?
C20 C25 1.399(5) . ?
C21 C22 1.396(6) . ?
C22 H22 0.9300 . ?
C22 C23 1.351(6) . ?
C22 Br1 1.896(4) . ?
C23 H23 0.9300 . ?
C23 C24 1.388(6) . ?
C24 C25 1.378(5) . ?
C24 C26 1.512(5) . ?
C25 H25 0.9300 . ?
C26 H26 0.9800 . ?
C26 C27 1.512(9) . ?
C26 C28 1.493(9) . ?
C27 H27A 0.9600 . ?
C27 H27B 0.9600 . ?
C27 H27C 0.9600 . ?
C28 H28A 0.9600 . ?
C28 H28B 0.9600 . ?
C28 H28C 0.9600 . ?

loop_
_geom_torsion_atom_site_label_1
_geom_torsion_atom_site_label_2
_geom_torsion_atom_site_label_3
_geom_torsion_atom_site_label_4
_geom_torsion
_geom_torsion_site_symmetry_1
_geom_torsion_site_symmetry_2
_geom_torsion_site_symmetry_3
_geom_torsion_site_symmetry_4
_geom_torsion_publ_flag
P1 C1 C2 C3 174.9(3) . . . . ?
P1 C1 C6 C5 -175.7(3) . . . . ?
P1 C1 C7 C8 -178.3(3) . . . . ?
P1 C11 C12 O2 -2.8(6) . . . . ?
P1 C11 C12 C13 177.9(3) . . . . ?
P1 C11 C16 C15 -178.8(3) . . . . ?
P1 C20 C21 O3 -0.2(5) . . . . ?
P1 C20 C21 C22 -179.6(3) . . . . ?
P1 C20 C25 C24 178.3(3) . . . . ?
O1 P1 C1 C2 -74.6(3) . . . . ?
O1 P1 C1 C6 42.0(3) . . . . ?
O1 P1 C1 C7 162.6(3) . . . . ?
O1 P1 C11 C12 -3.7(4) . . . . ?
O1 P1 C11 C16 174.7(3) . . . . ?
O1 P1 C20 C21 -18.9(3) . . . . ?
O1 P1 C20 C25 161.1(3) . . . . ?
O2 C12 C13 C14 -178.5(4) . . . . ?
O2 C12 C13 Br1A 0.6(6) . . . . ?
O3 C21 C22 C23 -178.5(4) . . . . ?
O3 C21 C22 Br1 0.1(5) . . . . ?
C1 P1 C11 C12 -124.7(3) . . . . ?
C1 P1 C11 C16 53.7(3) . . . . ?
C1 P1 C20 C21 100.2(3) . . . . ?
C1 P1 C20 C25 -79.8(3) . . . . ?
C1 C2 C3 C4 -60.6(5) . . . . ?
C1 C2 C3 C9 60.4(5) . . . . ?
C1 C7 C8 C9 -60.7(5) . . . . ?
C1 C7 C8 C10 59.8(5) . . . . ?
C2 C1 C6 C5 -58.6(5) . . . . ?
C2 C1 C7 C8 59.0(5) . . . . ?
C2 C3 C4 C5 60.1(5) . . . . ?
C2 C3 C9 C8 -61.6(5) . . . . ?
C3 C4 C5 C6 -59.3(5) . . . . ?
C3 C4 C5 C10 60.6(5) . . . . ?
C4 C3 C9 C8 59.9(5) . . . . ?
C4 C5 C6 C1 59.4(5) . . . . ?
C4 C5 C10 C8 -60.4(5) . . . . ?
C6 C1 C2 C3 59.2(4) . . . . ?
C6 C1 C7 C8 -58.8(4) . . . . ?
C6 C5 C10 C8 60.5(5) . . . . ?
C7 C1 C2 C3 -58.9(5) . . . . ?
C7 C1 C6 C5 59.8(4) . . . . ?
C7 C8 C9 C3 61.5(5) . . . . ?
C7 C8 C10 C5 -60.4(5) . . . . ?
C9 C3 C4 C5 -60.9(5) . . . . ?
C9 C8 C10 C5 60.1(5) . . . . ?
C10 C5 C6 C1 -60.6(5) . . . . ?
C10 C8 C9 C3 -59.6(5) . . . . ?
C11 P1 C1 C2 46.3(3) . . . . ?
C11 P1 C1 C6 162.8(2) . . . . ?
C11 P1 C1 C7 -76.5(3) . . . . ?
C11 P1 C20 C21 -138.6(3) . . . . ?
C11 P1 C20 C25 41.4(4) . . . . ?
C11 C12 C13 C14 0.9(7) . . . . ?
C11 C12 C13 Br1A -180.0(4) . . . . ?
C12 C11 C16 C15 -0.4(6) . . . . ?
C12 C13 C14 C15 -0.1(7) . . . . ?
C13 C14 C15 C16 -0.9(7) . . . . ?
C13 C14 C15 C17 -178.2(4) . . . . ?
C14 C15 C16 C11 1.1(6) . . . . ?
C14 C15 C17 C18 97.6(6) . . . . ?
C14 C15 C17 C19 -131.9(6) . . . . ?
C16 C11 C12 O2 178.8(4) . . . . ?
C16 C11 C12 C13 -0.6(6) . . . . ?
C16 C15 C17 C18 -79.6(6) . . . . ?
C16 C15 C17 C19 51.0(7) . . . . ?
C17 C15 C16 C11 178.4(4) . . . . ?
C20 P1 C1 C2 167.5(3) . . . . ?
C20 P1 C1 C6 -76.0(3) . . . . ?
C20 P1 C1 C7 44.7(3) . . . . ?
C20 P1 C11 C12 114.9(3) . . . . ?
C20 P1 C11 C16 -66.7(4) . . . . ?
C20 C21 C22 C23 1.0(6) . . . . ?
C20 C21 C22 Br1 179.6(3) . . . . ?
C21 C20 C25 C24 -1.7(6) . . . . ?
C21 C22 C23 C24 -1.2(6) . . . . ?
C22 C23 C24 C25 -0.1(6) . . . . ?
C22 C23 C24 C26 179.0(4) . . . . ?
C23 C24 C25 C20 1.6(6) . . . . ?
C23 C24 C26 C27 -122.6(6) . . . . ?
C23 C24 C26 C28 111.7(6) . . . . ?
C25 C20 C21 O3 179.8(4) . . . . ?
C25 C20 C21 C22 0.3(5) . . . . ?
C25 C24 C26 C27 56.5(7) . . . . ?
C25 C24 C26 C28 -69.3(7) . . . . ?
C26 C24 C25 C20 -177.5(4) . . . . ?
Br1 C22 C23 C24 -179.7(3) . . . . ?
Br1A C13 C14 C15 -179.1(4) . . . . ?
